data_7215678
loop_
_publ_author_name
'Shi, Hua-Yu'
'Dong, Yun-Bo'
'Liu, Ying-Ying'
'Ma, Jian-Fang'

_publ_section_title
;
 Multinuclear coordination polymers based on Ag&#x22EF;Ag interaction:
 syntheses, structures, and luminescence properties
;
_journal_issue 23
_journal_name_full CrystEngComm
_journal_page_first 5110
_journal_paper_doi 10.1039/c4ce00236a
_journal_volume 16
_journal_year 2014
_chemical_formula_moiety 'C34 H26 Ag3 N10 O7'
_chemical_formula_sum 'C34 H26 Ag3 N10 O7'
_chemical_formula_weight 1010.26
_chemical_name_systematic
;
 ?
;
_space_group_IT_number 2
_symmetry_cell_setting triclinic
_symmetry_space_group_name_Hall '-P 1'
_symmetry_space_group_name_H-M 'P -1'
_atom_sites_solution_hydrogens geom
_atom_sites_solution_primary direct
_atom_sites_solution_secondary difmap
_audit_creation_method SHELXL-97
_cell_angle_alpha 82.446(4)
_cell_angle_beta 68.707(4)
_cell_angle_gamma 71.970(3)
_cell_formula_units_Z 2
_cell_length_a 10.9860(4)
_cell_length_b 12.3070(5)
_cell_length_c 13.8910(6)
_cell_measurement_reflns_used 4662
_cell_measurement_temperature 293(2)
_cell_measurement_theta_max 29.0727
_cell_measurement_theta_min 3.1158
_cell_volume 1663.60(13)
_computing_cell_refinement CrysAlis
_computing_data_collection 'CrysAlis (Oxford Diffraction, 2006)'
_computing_data_reduction CrysAlis
_computing_structure_refinement 'SHELXL-97 (Sheldrick, 2008)'
_computing_structure_solution 'SHELXS-97 (Sheldrick, 2008)'
_diffrn_ambient_temperature 293(2)
_diffrn_detector_area_resol_mean 10.2375
_diffrn_measured_fraction_theta_full 0.995
_diffrn_measured_fraction_theta_max 0.838
_diffrn_measurement_device_type 'Oxford Diffraction Gemini R Ultra'
_diffrn_measurement_method '\w scan'
_diffrn_radiation_monochromator graphite
_diffrn_radiation_source 'fine-focus sealed tube'
_diffrn_radiation_type MoK\a
_diffrn_radiation_wavelength 0.71069
_diffrn_reflns_av_R_equivalents 0.0222
_diffrn_reflns_av_sigmaI/netI 0.0428
_diffrn_reflns_limit_h_max 11
_diffrn_reflns_limit_h_min -14
_diffrn_reflns_limit_k_max 16
_diffrn_reflns_limit_k_min -16
_diffrn_reflns_limit_l_max 17
_diffrn_reflns_limit_l_min -18
_diffrn_reflns_number 11955
_diffrn_reflns_theta_full 25.00
_diffrn_reflns_theta_max 29.13
_diffrn_reflns_theta_min 3.12
_exptl_absorpt_coefficient_mu 1.817
_exptl_absorpt_correction_T_max 0.7476
_exptl_absorpt_correction_T_min 0.6595
_exptl_absorpt_correction_type multi-scan
_exptl_absorpt_process_details
; 
CrysAlis (Oxford Diffraction, 2006)
;
_exptl_crystal_colour colourless
_exptl_crystal_density_diffrn 2.017
_exptl_crystal_density_method 'not measured'
_exptl_crystal_description block
_exptl_crystal_F_000 994
_exptl_crystal_size_max 0.25
_exptl_crystal_size_mid 0.21
_exptl_crystal_size_min 0.17
_refine_diff_density_max 1.274
_refine_diff_density_min -1.035
_refine_diff_density_rms 0.098
_refine_ls_extinction_method none
_refine_ls_goodness_of_fit_ref 1.020
_refine_ls_hydrogen_treatment mixed
_refine_ls_matrix_type full
_refine_ls_number_parameters 514
_refine_ls_number_reflns 7492
_refine_ls_number_restraints 20
_refine_ls_restrained_S_all 1.029
_refine_ls_R_factor_all 0.0621
_refine_ls_R_factor_gt 0.0435
_refine_ls_shift/su_max 0.003
_refine_ls_shift/su_mean 0.000
_refine_ls_structure_factor_coef Fsqd
_refine_ls_weighting_details 'calc w=1/[\s^2^(Fo^2^)+(0.0334P)^2^+3.3535P] where P=(Fo^2^+2Fc^2^)/3'
_refine_ls_weighting_scheme calc
_refine_ls_wR_factor_gt 0.0920
_refine_ls_wR_factor_ref 0.1032
_reflns_number_gt 5678
_reflns_number_total 7492
_reflns_threshold_expression >2\s(I)
_cod_data_source_file c4ce00236a2.cif
_cod_data_source_block crystal3
_cod_depositor_comments
;
The following automatic conversions were performed:

'_symmetry_cell_setting' value 'Triclinic' changed to 'triclinic'
according to
/usr/data/users/saulius/crontab/automatic-downloads/rss-feeds/RSC/lib/dictionaries/cif_core.dic
dictionary named 'cif_core.dic' version 2.4.2 from 2011-04-26.

Automatic conversion script
Id: cif_fix_values 2281 2013-09-26 08:29:07Z andrius 

 Adding full bibliography for 7215675--7215683.cif.
;
_cod_original_cell_volume 1663.60(12)
_cod_original_sg_symbol_H-M p-1
_cod_database_code 7215678

loop_
_symmetry_equiv_pos_as_xyz
'x, y, z'
'-x, -y, -z'

loop_
_atom_site_label
_atom_site_type_symbol
_atom_site_fract_x
_atom_site_fract_y
_atom_site_fract_z
_atom_site_U_iso_or_equiv
_atom_site_adp_type
_atom_site_occupancy
_atom_site_symmetry_multiplicity
_atom_site_calc_flag
_atom_site_refinement_flags
Ag1 Ag 0.52702(4) 0.16507(3) 0.58614(3) 0.04380(11) Uani 1 1 d .
Ag2 Ag 0.72861(4) 0.15374(3) 0.68683(3) 0.04788(12) Uani 1 1 d .
Ag3 Ag 0.86980(5) -0.08142(4) 0.81786(3) 0.06290(14) Uani 1 1 d .
C1 C 0.9359(4) 0.0961(3) 0.4507(3) 0.0281(8) Uani 1 1 d .
C2 C 1.0244(4) 0.1051(3) 0.4993(3) 0.0273(8) Uani 1 1 d .
C3 C 1.0876(4) 0.0099(3) 0.5493(3) 0.0289(8) Uani 1 1 d .
C5 C 1.0594(4) 0.2167(4) 0.4908(3) 0.0337(9) Uani 1 1 d .
H5A H 1.1553 0.1996 0.4812 0.040 Uiso 1 1 calc R
H5B H 1.0453 0.2585 0.4296 0.040 Uiso 1 1 calc R
C7 C 0.7885(5) 0.4080(4) 0.4380(3) 0.0384(10) Uani 1 1 d .
H7 H 0.8542 0.4343 0.3848 0.046 Uiso 1 1 calc R
C8 C 0.6786(5) 0.4729(4) 0.5108(4) 0.0417(10) Uani 1 1 d .
H8 H 0.6543 0.5516 0.5180 0.050 Uiso 1 1 calc R
C9 C 0.6101(4) 0.3963(4) 0.5724(3) 0.0323(9) Uani 1 1 d .
C10 C 0.4827(4) 0.4164(4) 0.6634(3) 0.0352(9) Uani 1 1 d .
C11 C 0.4152(5) 0.5239(4) 0.7046(4) 0.0495(12) Uani 1 1 d .
H11 H 0.4490 0.5859 0.6762 0.059 Uiso 1 1 calc R
C12 C 0.2962(6) 0.5373(5) 0.7893(4) 0.0599(14) Uani 1 1 d .
H12 H 0.2481 0.6089 0.8178 0.072 Uiso 1 1 calc R
C13 C 0.2500(5) 0.4442(5) 0.8305(4) 0.0594(14) Uani 1 1 d .
H13 H 0.1716 0.4509 0.8884 0.071 Uiso 1 1 calc R
C14 C 0.3222(5) 0.3412(5) 0.7844(4) 0.0534(13) Uani 1 1 d .
H14 H 0.2905 0.2782 0.8127 0.064 Uiso 1 1 calc R
C15 C 1.0066(5) 0.3853(4) 0.5983(4) 0.0448(11) Uani 1 1 d .
H15 H 1.0746 0.4171 0.5550 0.054 Uiso 1 1 calc R
C16 C 0.9144(5) 0.4253(4) 0.6924(4) 0.0453(11) Uani 1 1 d .
H16 H 0.9063 0.4893 0.7257 0.054 Uiso 1 1 calc R
C17 C 0.8349(4) 0.3488(4) 0.7277(3) 0.0347(9) Uani 1 1 d .
C18 C 0.7263(4) 0.3424(4) 0.8267(3) 0.0369(9) Uani 1 1 d .
C19 C 0.7072(5) 0.4004(4) 0.9128(4) 0.0491(12) Uani 1 1 d .
H19 H 0.7603 0.4480 0.9085 0.059 Uiso 1 1 calc R
C20 C 0.6083(6) 0.3860(5) 1.0042(4) 0.0606(15) Uani 1 1 d .
H20 H 0.5936 0.4243 1.0625 0.073 Uiso 1 1 calc R
C21 C 0.5318(6) 0.3157(5) 1.0095(4) 0.0625(15) Uani 1 1 d .
H21 H 0.4650 0.3048 1.0712 0.075 Uiso 1 1 calc R
C22 C 0.5556(5) 0.2616(5) 0.9218(4) 0.0572(14) Uani 1 1 d .
H22 H 0.5021 0.2146 0.9253 0.069 Uiso 1 1 calc R
C23 C 1.1441(4) 0.1634(4) 0.7297(3) 0.0382(10) Uani 1 1 d .
H23 H 1.2082 0.2006 0.6894 0.046 Uiso 1 1 calc R
C24 C 1.0621(4) 0.1852(4) 0.8305(3) 0.0396(10) Uani 1 1 d .
H24 H 1.0594 0.2395 0.8725 0.048 Uiso 1 1 calc R
C25 C 0.9835(4) 0.1086(4) 0.8569(3) 0.0343(9) Uani 1 1 d .
C26 C 0.8795(4) 0.0946(4) 0.9570(3) 0.0390(10) Uani 1 1 d .
C27 C 0.8588(5) 0.1545(5) 1.0428(3) 0.0495(12) Uani 1 1 d .
H27 H 0.9089 0.2051 1.0372 0.059 Uiso 1 1 calc R
C28 C 0.7634(6) 0.1376(5) 1.1355(4) 0.0582(15) Uani 1 1 d .
H28 H 0.7475 0.1774 1.1934 0.070 Uiso 1 1 calc R
C29 C 0.6919(5) 0.0619(5) 1.1419(4) 0.0622(16) Uani 1 1 d .
H29 H 0.6275 0.0487 1.2042 0.075 Uiso 1 1 calc R
C30 C 0.7176(5) 0.0058(5) 1.0544(4) 0.0574(14) Uani 1 1 d .
H30 H 0.6689 -0.0457 1.0590 0.069 Uiso 1 1 calc R
C31 C 0.6518(4) -0.0681(4) 0.6922(3) 0.0334(9) Uani 1 1 d .
C34 C 0.5577(4) -0.2218(3) 0.5928(3) 0.0329(9) Uani 1 1 d .
N1 N 0.7851(3) 0.2982(3) 0.4567(3) 0.0318(7) Uani 1 1 d .
N2 N 0.6758(3) 0.2891(3) 0.5388(2) 0.0322(7) Uani 1 1 d .
N3 N 0.4359(4) 0.3253(3) 0.7009(3) 0.0420(9) Uani 1 1 d .
N4 N 0.9802(3) 0.2907(3) 0.5802(3) 0.0320(7) Uani 1 1 d .
N5 N 0.8758(3) 0.2678(3) 0.6587(2) 0.0311(7) Uani 1 1 d .
N6 N 0.6516(4) 0.2725(3) 0.8310(3) 0.0431(9) Uani 1 1 d .
N7 N 1.1141(3) 0.0779(3) 0.7001(2) 0.0300(7) Uani 1 1 d .
N8 N 1.0164(3) 0.0415(3) 0.7766(2) 0.0315(7) Uani 1 1 d .
N9 N 0.8095(4) 0.0214(4) 0.9623(3) 0.0455(9) Uani 1 1 d .
N10 N 0.8920(7) -0.3294(6) 0.8904(5) 0.0867(12) Uani 1 1 d U
O1 O 0.5799(4) -0.0178(3) 0.6387(3) 0.0488(8) Uani 1 1 d .
O2 O 0.7188(4) -0.0242(3) 0.7232(3) 0.0517(9) Uani 1 1 d .
O3 O 0.6377(3) -0.2211(3) 0.5009(2) 0.0456(8) Uani 1 1 d .
O4 O 0.4327(3) -0.2043(3) 0.6189(2) 0.0464(8) Uani 1 1 d .
O5 O 0.9302(5) -0.2865(5) 0.8059(4) 0.0920(12) Uani 1 1 d U
O6 O 0.9033(6) -0.4308(5) 0.9033(4) 0.1058(18) Uani 1 1 d .
O7 O 0.9106(18) -0.2821(15) 0.9508(13) 0.147(6) Uani 0.50 1 d PU
O7' O 0.7985(14) -0.2548(8) 0.9581(8) 0.124(5) Uani 0.50 1 d P
C4 C 0.8731(5) 0.1998(4) 0.3930(3) 0.0347(9) Uani 1 1 d .
H4A H 0.941(5) 0.226(4) 0.342(3) 0.042 Uiso 1 1 d .
H4B H 0.825(5) 0.179(4) 0.362(3) 0.042 Uiso 1 1 d .
C6 C 1.1846(4) 0.0218(4) 0.5997(3) 0.0314(9) Uani 1 1 d .
H6A H 1.245(5) -0.049(4) 0.609(3) 0.038 Uiso 1 1 d .
H6B H 1.236(5) 0.067(4) 0.563(3) 0.038 Uiso 1 1 d .
C32 C 0.6600(4) -0.1915(4) 0.7200(3) 0.0355(9) Uani 1 1 d D
H32 H 0.696(4) -0.225(4) 0.777(2) 0.043 Uiso 1 1 d D
C33 C 0.6194(4) -0.2566(4) 0.6758(3) 0.0335(9) Uani 1 1 d D
H33 H 0.635(4) -0.3383(11) 0.700(3) 0.040 Uiso 1 1 d D

loop_
_atom_site_aniso_label
_atom_site_aniso_U_11
_atom_site_aniso_U_22
_atom_site_aniso_U_33
_atom_site_aniso_U_23
_atom_site_aniso_U_13
_atom_site_aniso_U_12
Ag1 0.0561(2) 0.0331(2) 0.0502(2) 0.00105(15) -0.02353(17) -0.01805(17)
Ag2 0.0586(2) 0.0411(2) 0.0525(2) -0.00253(16) -0.01736(18) -0.02719(19)
Ag3 0.0737(3) 0.0706(3) 0.0546(2) -0.0049(2) -0.0203(2) -0.0350(3)
C1 0.0287(19) 0.032(2) 0.0217(17) -0.0046(15) -0.0043(15) -0.0088(17)
C2 0.0256(18) 0.029(2) 0.0227(17) -0.0062(15) -0.0011(15) -0.0079(16)
C3 0.0234(18) 0.037(2) 0.0224(17) -0.0094(16) -0.0006(15) -0.0085(17)
C5 0.031(2) 0.036(2) 0.034(2) -0.0024(18) -0.0073(17) -0.0139(18)
C7 0.044(2) 0.032(2) 0.044(2) 0.0054(19) -0.018(2) -0.017(2)
C8 0.049(3) 0.030(2) 0.052(3) 0.005(2) -0.023(2) -0.015(2)
C9 0.037(2) 0.027(2) 0.038(2) -0.0025(17) -0.0201(18) -0.0073(18)
C10 0.038(2) 0.035(2) 0.040(2) -0.0040(18) -0.0195(19) -0.0119(19)
C11 0.053(3) 0.039(3) 0.060(3) -0.012(2) -0.019(2) -0.013(2)
C12 0.061(3) 0.052(3) 0.063(3) -0.026(3) -0.020(3) -0.002(3)
C13 0.051(3) 0.071(4) 0.049(3) -0.023(3) -0.005(2) -0.014(3)
C14 0.053(3) 0.058(3) 0.050(3) -0.007(2) -0.009(2) -0.023(3)
C15 0.053(3) 0.037(3) 0.050(3) -0.003(2) -0.012(2) -0.025(2)
C16 0.056(3) 0.031(2) 0.055(3) -0.011(2) -0.015(2) -0.020(2)
C17 0.041(2) 0.026(2) 0.039(2) -0.0052(17) -0.0184(19) -0.0035(18)
C18 0.036(2) 0.035(2) 0.037(2) -0.0077(18) -0.0128(18) -0.0024(19)
C19 0.050(3) 0.047(3) 0.048(3) -0.020(2) -0.017(2) -0.004(2)
C20 0.064(3) 0.066(4) 0.040(3) -0.017(3) -0.016(3) 0.001(3)
C21 0.052(3) 0.075(4) 0.038(3) 0.003(3) -0.003(2) -0.004(3)
C22 0.047(3) 0.067(4) 0.050(3) 0.001(3) -0.006(2) -0.018(3)
C23 0.037(2) 0.042(3) 0.041(2) -0.0045(19) -0.0137(19) -0.017(2)
C24 0.039(2) 0.045(3) 0.038(2) -0.012(2) -0.0129(19) -0.012(2)
C25 0.034(2) 0.039(2) 0.0287(19) -0.0053(17) -0.0127(17) -0.0032(18)
C26 0.034(2) 0.043(3) 0.031(2) -0.0011(19) -0.0101(18) -0.001(2)
C27 0.051(3) 0.053(3) 0.035(2) -0.008(2) -0.013(2) 0.000(2)
C28 0.063(3) 0.059(4) 0.029(2) -0.002(2) -0.010(2) 0.008(3)
C29 0.045(3) 0.074(4) 0.036(3) 0.009(3) 0.001(2) 0.005(3)
C30 0.044(3) 0.065(4) 0.048(3) 0.006(3) -0.004(2) -0.012(3)
C31 0.037(2) 0.033(2) 0.0267(19) -0.0019(17) 0.0003(17) -0.0173(19)
C34 0.042(2) 0.021(2) 0.040(2) 0.0019(17) -0.0175(19) -0.0113(18)
N1 0.0326(17) 0.0306(19) 0.0349(17) 0.0010(14) -0.0140(15) -0.0104(15)
N2 0.0327(17) 0.0325(19) 0.0340(17) -0.0029(15) -0.0118(15) -0.0114(15)
N3 0.041(2) 0.040(2) 0.046(2) -0.0097(17) -0.0111(17) -0.0136(18)
N4 0.0337(18) 0.0292(19) 0.0348(17) -0.0004(14) -0.0102(15) -0.0133(15)
N5 0.0294(17) 0.0311(19) 0.0336(17) -0.0038(14) -0.0102(14) -0.0091(15)
N6 0.040(2) 0.047(2) 0.041(2) -0.0059(17) -0.0080(17) -0.0148(18)
N7 0.0291(16) 0.039(2) 0.0243(15) -0.0025(14) -0.0087(13) -0.0129(15)
N8 0.0276(16) 0.038(2) 0.0270(16) -0.0029(14) -0.0087(14) -0.0072(15)
N9 0.037(2) 0.055(3) 0.038(2) 0.0020(18) -0.0082(17) -0.0112(19)
N10 0.0923(16) 0.0864(17) 0.0826(16) 0.0037(13) -0.0282(13) -0.0315(13)
O1 0.069(2) 0.0337(18) 0.059(2) 0.0116(16) -0.0394(18) -0.0210(17)
O2 0.072(2) 0.041(2) 0.064(2) 0.0062(16) -0.0377(19) -0.0307(18)
O3 0.0468(18) 0.056(2) 0.0348(16) -0.0024(15) -0.0113(14) -0.0187(16)
O4 0.0366(17) 0.053(2) 0.0523(18) -0.0029(16) -0.0194(15) -0.0115(15)
O5 0.0940(14) 0.0896(14) 0.0871(14) 0.0036(9) -0.0262(10) -0.0267(10)
O6 0.158(5) 0.072(3) 0.098(4) 0.006(3) -0.034(4) -0.062(4)
O7 0.148(6) 0.147(6) 0.148(6) -0.0041(10) -0.051(2) -0.0425(19)
O7' 0.144(11) 0.057(6) 0.094(7) -0.017(5) 0.056(7) -0.031(7)
C4 0.043(2) 0.036(2) 0.0278(19) -0.0032(17) -0.0143(19) -0.011(2)
C6 0.029(2) 0.037(2) 0.0287(19) -0.0050(17) -0.0075(17) -0.0101(19)
C32 0.041(2) 0.035(2) 0.035(2) 0.0064(18) -0.0149(18) -0.016(2)
C33 0.037(2) 0.027(2) 0.038(2) 0.0044(17) -0.0141(18) -0.0112(18)

loop_
_atom_type_symbol
_atom_type_description
_atom_type_scat_dispersion_real
_atom_type_scat_dispersion_imag
_atom_type_scat_source
C C 0.0033 0.0016 'International Tables Vol C Tables 4.2.6.8 and 6.1.1.4'
H H 0.0000 0.0000 'International Tables Vol C Tables 4.2.6.8 and 6.1.1.4'
N N 0.0061 0.0033 'International Tables Vol C Tables 4.2.6.8 and 6.1.1.4'
O O 0.0106 0.0060 'International Tables Vol C Tables 4.2.6.8 and 6.1.1.4'
Ag Ag -0.8971 1.1015 'International Tables Vol C Tables 4.2.6.8 and 6.1.1.4'

loop_
_geom_angle_atom_site_label_1
_geom_angle_atom_site_label_2
_geom_angle_atom_site_label_3
_geom_angle
_geom_angle_site_symmetry_1
_geom_angle_site_symmetry_3
O1 Ag1 O3 116.61(11) . 2_656
O1 Ag1 N3 123.79(13) . .
O3 Ag1 N3 98.36(12) 2_656 .
O1 Ag1 N2 125.90(12) . .
O3 Ag1 N2 112.02(11) 2_656 .
N3 Ag1 N2 68.28(11) . .
O1 Ag1 Ag2 76.90(8) . .
O3 Ag1 Ag2 166.48(8) 2_656 .
N3 Ag1 Ag2 71.96(9) . .
N2 Ag1 Ag2 56.05(8) . .
O2 Ag2 N5 141.56(12) . .
O2 Ag2 N6 115.85(13) . .
N5 Ag2 N6 70.61(12) . .
O2 Ag2 N2 129.12(11) . .
N5 Ag2 N2 78.70(11) . .
N6 Ag2 N2 105.46(12) . .
O2 Ag2 Ag1 83.15(9) . .
N5 Ag2 Ag1 129.93(8) . .
N6 Ag2 Ag1 116.65(9) . .
N2 Ag2 Ag1 51.27(7) . .
N9 Ag3 O2 115.90(13) . .
N9 Ag3 N8 72.83(12) . .
O2 Ag3 N8 110.70(11) . .
N9 Ag3 O5 127.38(16) . .
O2 Ag3 O5 100.24(15) . .
N8 Ag3 O5 129.16(14) . .
C3 C1 C2 119.6(4) 2_756 .
C3 C1 C4 120.7(3) 2_756 .
C2 C1 C4 119.6(4) . .
C3 C2 C1 120.7(3) . .
C3 C2 C5 119.8(3) . .
C1 C2 C5 119.4(4) . .
C2 C3 C1 119.7(3) . 2_756
C2 C3 C6 119.5(4) . .
C1 C3 C6 120.8(4) 2_756 .
N4 C5 C2 114.7(3) . .
N4 C5 H5A 108.6 . .
C2 C5 H5A 108.6 . .
N4 C5 H5B 108.6 . .
C2 C5 H5B 108.6 . .
H5A C5 H5B 107.6 . .
N1 C7 C8 107.6(4) . .
N1 C7 H7 126.2 . .
C8 C7 H7 126.2 . .
C7 C8 C9 105.3(4) . .
C7 C8 H8 127.4 . .
C9 C8 H8 127.4 . .
N2 C9 C8 110.6(4) . .
N2 C9 C10 119.0(4) . .
C8 C9 C10 130.5(4) . .
N3 C10 C11 122.5(4) . .
N3 C10 C9 116.1(4) . .
C11 C10 C9 121.3(4) . .
C10 C11 C12 118.6(5) . .
C10 C11 H11 120.7 . .
C12 C11 H11 120.7 . .
C13 C12 C11 119.5(5) . .
C13 C12 H12 120.3 . .
C11 C12 H12 120.3 . .
C14 C13 C12 118.2(5) . .
C14 C13 H13 120.9 . .
C12 C13 H13 120.9 . .
N3 C14 C13 124.1(5) . .
N3 C14 H14 117.9 . .
C13 C14 H14 117.9 . .
N4 C15 C16 107.2(4) . .
N4 C15 H15 126.4 . .
C16 C15 H15 126.4 . .
C15 C16 C17 105.1(4) . .
C15 C16 H16 127.5 . .
C17 C16 H16 127.5 . .
N5 C17 C16 110.4(4) . .
N5 C17 C18 119.1(4) . .
C16 C17 C18 130.4(4) . .
N6 C18 C19 121.9(4) . .
N6 C18 C17 116.3(4) . .
C19 C18 C17 121.8(4) . .
C20 C19 C18 118.6(5) . .
C20 C19 H19 120.7 . .
C18 C19 H19 120.7 . .
C21 C20 C19 120.1(5) . .
C21 C20 H20 119.9 . .
C19 C20 H20 119.9 . .
C20 C21 C22 118.2(5) . .
C20 C21 H21 120.9 . .
C22 C21 H21 120.9 . .
N6 C22 C21 123.8(5) . .
N6 C22 H22 118.1 . .
C21 C22 H22 118.1 . .
N7 C23 C24 106.9(4) . .
N7 C23 H23 126.5 . .
C24 C23 H23 126.5 . .
C23 C24 C25 105.5(4) . .
C23 C24 H24 127.3 . .
C25 C24 H24 127.3 . .
N8 C25 C24 110.8(3) . .
N8 C25 C26 121.1(4) . .
C24 C25 C26 128.1(4) . .
N9 C26 C27 122.0(4) . .
N9 C26 C25 117.6(4) . .
C27 C26 C25 120.4(4) . .
C28 C27 C26 119.0(5) . .
C28 C27 H27 120.5 . .
C26 C27 H27 120.5 . .
C29 C28 C27 119.4(5) . .
C29 C28 H28 120.3 . .
C27 C28 H28 120.3 . .
C28 C29 C30 118.5(5) . .
C28 C29 H29 120.7 . .
C30 C29 H29 120.7 . .
N9 C30 C29 123.4(5) . .
N9 C30 H30 118.3 . .
C29 C30 H30 118.3 . .
O2 C31 O1 125.1(4) . .
O2 C31 C32 117.4(4) . .
O1 C31 C32 117.4(4) . .
O4 C34 O3 125.0(4) . .
O4 C34 C33 117.3(4) . .
O3 C34 C33 117.5(4) . .
N2 N1 C7 111.3(3) . .
N2 N1 C4 120.8(3) . .
C7 N1 C4 127.4(4) . .
C9 N2 N1 105.2(3) . .
C9 N2 Ag1 113.1(2) . .
N1 N2 Ag1 134.7(2) . .
C9 N2 Ag2 110.7(2) . .
N1 N2 Ag2 115.4(2) . .
Ag1 N2 Ag2 72.68(9) . .
C10 N3 C14 117.1(4) . .
C10 N3 Ag1 115.9(3) . .
C14 N3 Ag1 124.8(3) . .
N5 N4 C15 111.1(3) . .
N5 N4 C5 123.1(3) . .
C15 N4 C5 125.7(3) . .
C17 N5 N4 106.2(3) . .
C17 N5 Ag2 115.5(3) . .
N4 N5 Ag2 136.7(2) . .
C22 N6 C18 117.4(4) . .
C22 N6 Ag2 125.2(3) . .
C18 N6 Ag2 116.4(3) . .
C23 N7 N8 112.4(3) . .
C23 N7 C6 125.3(3) . .
N8 N7 C6 122.1(3) . .
C25 N8 N7 104.4(3) . .
C25 N8 Ag3 110.8(2) . .
N7 N8 Ag3 144.4(2) . .
C26 N9 C30 117.6(4) . .
C26 N9 Ag3 117.3(3) . .
C30 N9 Ag3 124.7(4) . .
O7 N10 O5 109.3(10) . .
O7 N10 O6 118.3(11) . .
O5 N10 O6 122.3(7) . .
O7 N10 O7' 54.0(9) . .
O5 N10 O7' 112.1(8) . .
O6 N10 O7' 121.5(7) . .
C31 O1 Ag1 130.6(3) . .
C31 O2 Ag2 123.8(3) . .
C31 O2 Ag3 137.8(3) . .
Ag2 O2 Ag3 98.28(11) . .
C34 O3 Ag1 99.1(3) . 2_656
N10 O5 Ag3 110.3(5) . .
O7' O7 N10 68.6(12) . .
O7 O7' N10 57.3(9) . .
N1 C4 C1 115.0(3) . .
N1 C4 H4A 105(3) . .
C1 C4 H4A 111(3) . .
N1 C4 H4B 109(3) . .
C1 C4 H4B 109(3) . .
H4A C4 H4B 109(4) . .
N7 C6 C3 113.2(3) . .
N7 C6 H6A 109(3) . .
C3 C6 H6A 112(3) . .
N7 C6 H6B 103(3) . .
C3 C6 H6B 112(3) . .
H6A C6 H6B 107(4) . .
C33 C32 C31 124.4(4) . .
C33 C32 H32 119(3) . .
C31 C32 H32 117(3) . .
C32 C33 C34 127.2(4) . .
C32 C33 H33 115(3) . .
C34 C33 H33 117(3) . .

loop_
_geom_bond_atom_site_label_1
_geom_bond_atom_site_label_2
_geom_bond_distance
_geom_bond_site_symmetry_2
Ag1 O1 2.237(3) .
Ag1 O3 2.411(3) 2_656
Ag1 N3 2.424(4) .
Ag1 N2 2.436(3) .
Ag1 Ag2 2.9812(5) .
Ag2 O2 2.209(3) .
Ag2 N5 2.354(3) .
Ag2 N6 2.374(4) .
Ag2 N2 2.591(3) .
Ag3 N9 2.291(4) .
Ag3 O2 2.366(3) .
Ag3 N8 2.412(3) .
Ag3 O5 2.415(5) .
C1 C3 1.405(5) 2_756
C1 C2 1.406(5) .
C1 C4 1.528(6) .
C2 C3 1.404(6) .
C2 C5 1.517(5) .
C3 C1 1.405(5) 2_756
C3 C6 1.521(5) .
C5 N4 1.467(5) .
C5 H5A 0.9700 .
C5 H5B 0.9700 .
C7 N1 1.352(5) .
C7 C8 1.359(6) .
C7 H7 0.9300 .
C8 C9 1.396(6) .
C8 H8 0.9300 .
C9 N2 1.344(5) .
C9 C10 1.483(6) .
C10 N3 1.342(5) .
C10 C11 1.383(6) .
C11 C12 1.386(7) .
C11 H11 0.9300 .
C12 C13 1.369(8) .
C12 H12 0.9300 .
C13 C14 1.367(7) .
C13 H13 0.9300 .
C14 N3 1.342(6) .
C14 H14 0.9300 .
C15 N4 1.358(5) .
C15 C16 1.369(6) .
C15 H15 0.9300 .
C16 C17 1.403(6) .
C16 H16 0.9300 .
C17 N5 1.332(5) .
C17 C18 1.469(6) .
C18 N6 1.345(6) .
C18 C19 1.390(6) .
C19 C20 1.372(7) .
C19 H19 0.9300 .
C20 C21 1.359(8) .
C20 H20 0.9300 .
C21 C22 1.368(8) .
C21 H21 0.9300 .
C22 N6 1.340(6) .
C22 H22 0.9300 .
C23 N7 1.347(5) .
C23 C24 1.370(6) .
C23 H23 0.9300 .
C24 C25 1.397(6) .
C24 H24 0.9300 .
C25 N8 1.350(5) .
C25 C26 1.474(6) .
C26 N9 1.335(6) .
C26 C27 1.394(6) .
C27 C28 1.373(7) .
C27 H27 0.9300 .
C28 C29 1.369(8) .
C28 H28 0.9300 .
C29 C30 1.374(8) .
C29 H29 0.9300 .
C30 N9 1.345(6) .
C30 H30 0.9300 .
C31 O2 1.247(5) .
C31 O1 1.249(5) .
C31 C32 1.500(6) .
C34 O4 1.241(5) .
C34 O3 1.260(5) .
C34 C33 1.494(6) .
N1 N2 1.344(4) .
N1 C4 1.457(5) .
N4 N5 1.340(4) .
N7 N8 1.352(4) .
N7 C6 1.468(5) .
N10 O7 1.187(16) .
N10 O5 1.204(7) .
N10 O6 1.211(7) .
N10 O7' 1.313(11) .
O3 Ag1 2.411(3) 2_656
O7 O7' 1.141(18) .
C4 H4A 0.93(5) .
C4 H4B 0.89(5) .
C6 H6A 0.94(5) .
C6 H6B 0.89(4) .
C32 C33 1.329(6) .
C32 H32 0.9999(10) .
C33 H33 1.0000(10) .

loop_
_geom_torsion_atom_site_label_1
_geom_torsion_atom_site_label_2
_geom_torsion_atom_site_label_3
_geom_torsion_atom_site_label_4
_geom_torsion
_geom_torsion_site_symmetry_1
_geom_torsion_site_symmetry_4
O1 Ag1 Ag2 O2 -3.72(13) . .
O3 Ag1 Ag2 O2 174.4(3) 2_656 .
N3 Ag1 Ag2 O2 128.84(13) . .
N2 Ag1 Ag2 O2 -155.63(14) . .
O1 Ag1 Ag2 N5 154.44(14) . .
O3 Ag1 Ag2 N5 -27.5(3) 2_656 .
N3 Ag1 Ag2 N5 -73.01(14) . .
N2 Ag1 Ag2 N5 2.52(14) . .
O1 Ag1 Ag2 N6 -119.25(14) . .
O3 Ag1 Ag2 N6 58.8(3) 2_656 .
N3 Ag1 Ag2 N6 13.31(14) . .
N2 Ag1 Ag2 N6 88.84(14) . .
O1 Ag1 Ag2 N2 151.91(13) . .
O3 Ag1 Ag2 N2 -30.0(3) 2_656 .
N3 Ag1 Ag2 N2 -75.53(13) . .
C3 C1 C2 C3 -1.1(6) 2_756 .
C4 C1 C2 C3 -177.4(3) . .
C3 C1 C2 C5 174.5(3) 2_756 .
C4 C1 C2 C5 -1.8(5) . .
C1 C2 C3 C1 1.1(6) . 2_756
C5 C2 C3 C1 -174.5(3) . 2_756
C1 C2 C3 C6 179.1(3) . .
C5 C2 C3 C6 3.5(5) . .
C3 C2 C5 N4 -85.9(4) . .
C1 C2 C5 N4 98.4(4) . .
N1 C7 C8 C9 -0.5(5) . .
C7 C8 C9 N2 0.2(5) . .
C7 C8 C9 C10 -179.4(4) . .
N2 C9 C10 N3 -5.3(6) . .
C8 C9 C10 N3 174.3(4) . .
N2 C9 C10 C11 176.4(4) . .
C8 C9 C10 C11 -4.0(7) . .
N3 C10 C11 C12 1.4(7) . .
C9 C10 C11 C12 179.6(4) . .
C10 C11 C12 C13 1.0(8) . .
C11 C12 C13 C14 -1.7(8) . .
C12 C13 C14 N3 0.0(9) . .
N4 C15 C16 C17 0.5(6) . .
C15 C16 C17 N5 -0.5(5) . .
C15 C16 C17 C18 175.2(5) . .
N5 C17 C18 N6 -16.5(6) . .
C16 C17 C18 N6 168.2(5) . .
N5 C17 C18 C19 159.9(4) . .
C16 C17 C18 C19 -15.4(8) . .
N6 C18 C19 C20 -0.5(7) . .
C17 C18 C19 C20 -176.7(5) . .
C18 C19 C20 C21 0.3(8) . .
C19 C20 C21 C22 -0.5(9) . .
C20 C21 C22 N6 1.1(9) . .
N7 C23 C24 C25 -0.3(5) . .
C23 C24 C25 N8 0.7(5) . .
C23 C24 C25 C26 179.2(4) . .
N8 C25 C26 N9 -6.6(6) . .
C24 C25 C26 N9 175.0(4) . .
N8 C25 C26 C27 171.9(4) . .
C24 C25 C26 C27 -6.4(7) . .
N9 C26 C27 C28 0.0(7) . .
C25 C26 C27 C28 -178.5(4) . .
C26 C27 C28 C29 0.7(8) . .
C27 C28 C29 C30 -0.6(8) . .
C28 C29 C30 N9 0.0(8) . .
C8 C7 N1 N2 0.7(5) . .
C8 C7 N1 C4 172.9(4) . .
C8 C9 N2 N1 0.2(4) . .
C10 C9 N2 N1 179.8(3) . .
C8 C9 N2 Ag1 -155.1(3) . .
C10 C9 N2 Ag1 24.5(4) . .
C8 C9 N2 Ag2 125.5(3) . .
C10 C9 N2 Ag2 -54.8(4) . .
C7 N1 N2 C9 -0.5(4) . .
C4 N1 N2 C9 -173.3(3) . .
C7 N1 N2 Ag1 146.7(3) . .
C4 N1 N2 Ag1 -26.1(5) . .
C7 N1 N2 Ag2 -122.9(3) . .
C4 N1 N2 Ag2 64.3(4) . .
O1 Ag1 N2 C9 -140.2(3) . .
O3 Ag1 N2 C9 67.1(3) 2_656 .
N3 Ag1 N2 C9 -23.4(3) . .
Ag2 Ag1 N2 C9 -105.7(3) . .
O1 Ag1 N2 N1 74.4(4) . .
O3 Ag1 N2 N1 -78.4(4) 2_656 .
N3 Ag1 N2 N1 -168.8(4) . .
Ag2 Ag1 N2 N1 108.9(4) . .
O1 Ag1 N2 Ag2 -34.48(15) . .
O3 Ag1 N2 Ag2 172.76(8) 2_656 .
N3 Ag1 N2 Ag2 82.31(12) . .
O2 Ag2 N2 C9 140.6(3) . .
N5 Ag2 N2 C9 -69.3(3) . .
N6 Ag2 N2 C9 -3.3(3) . .
Ag1 Ag2 N2 C9 108.7(3) . .
O2 Ag2 N2 N1 -100.0(3) . .
N5 Ag2 N2 N1 50.1(3) . .
N6 Ag2 N2 N1 116.1(3) . .
Ag1 Ag2 N2 N1 -131.9(3) . .
O2 Ag2 N2 Ag1 31.87(17) . .
N5 Ag2 N2 Ag1 -178.03(11) . .
N6 Ag2 N2 Ag1 -112.01(11) . .
C11 C10 N3 C14 -3.0(7) . .
C9 C10 N3 C14 178.7(4) . .
C11 C10 N3 Ag1 161.0(4) . .
C9 C10 N3 Ag1 -17.3(5) . .
C13 C14 N3 C10 2.3(8) . .
C13 C14 N3 Ag1 -160.0(4) . .
O1 Ag1 N3 C10 141.0(3) . .
O3 Ag1 N3 C10 -89.0(3) 2_656 .
N2 Ag1 N3 C10 21.4(3) . .
Ag2 Ag1 N3 C10 81.3(3) . .
O1 Ag1 N3 C14 -56.5(4) . .
O3 Ag1 N3 C14 73.5(4) 2_656 .
N2 Ag1 N3 C14 -176.0(4) . .
Ag2 Ag1 N3 C14 -116.2(4) . .
C16 C15 N4 N5 -0.4(5) . .
C16 C15 N4 C5 -176.4(4) . .
C2 C5 N4 N5 -6.5(5) . .
C2 C5 N4 C15 169.0(4) . .
C16 C17 N5 N4 0.2(5) . .
C18 C17 N5 N4 -176.0(4) . .
C16 C17 N5 Ag2 -167.9(3) . .
C18 C17 N5 Ag2 15.9(5) . .
C15 N4 N5 C17 0.1(5) . .
C5 N4 N5 C17 176.2(4) . .
C15 N4 N5 Ag2 164.4(3) . .
C5 N4 N5 Ag2 -19.5(6) . .
O2 Ag2 N5 C17 -115.6(3) . .
N6 Ag2 N5 C17 -8.2(3) . .
N2 Ag2 N5 C17 102.8(3) . .
Ag1 Ag2 N5 C17 100.8(3) . .
O2 Ag2 N5 N4 81.1(4) . .
N6 Ag2 N5 N4 -171.4(4) . .
N2 Ag2 N5 N4 -60.4(4) . .
Ag1 Ag2 N5 N4 -62.4(4) . .
C21 C22 N6 C18 -1.2(8) . .
C21 C22 N6 Ag2 166.7(4) . .
C19 C18 N6 C22 0.9(7) . .
C17 C18 N6 C22 177.3(4) . .
C19 C18 N6 Ag2 -168.1(4) . .
C17 C18 N6 Ag2 8.3(5) . .
O2 Ag2 N6 C22 -29.8(4) . .
N5 Ag2 N6 C22 -168.5(4) . .
N2 Ag2 N6 C22 119.7(4) . .
Ag1 Ag2 N6 C22 65.7(4) . .
O2 Ag2 N6 C18 138.3(3) . .
N5 Ag2 N6 C18 -0.5(3) . .
N2 Ag2 N6 C18 -72.3(3) . .
Ag1 Ag2 N6 C18 -126.3(3) . .
C24 C23 N7 N8 -0.2(5) . .
C24 C23 N7 C6 -175.6(4) . .
C24 C25 N8 N7 -0.8(5) . .
C26 C25 N8 N7 -179.5(4) . .
C24 C25 N8 Ag3 -175.9(3) . .
C26 C25 N8 Ag3 5.5(5) . .
C23 N7 N8 C25 0.6(4) . .
C6 N7 N8 C25 176.2(4) . .
C23 N7 N8 Ag3 172.7(4) . .
C6 N7 N8 Ag3 -11.8(6) . .
N9 Ag3 N8 C25 -2.4(3) . .
O2 Ag3 N8 C25 109.4(3) . .
O5 Ag3 N8 C25 -127.1(3) . .
N9 Ag3 N8 N7 -174.2(5) . .
O2 Ag3 N8 N7 -62.4(5) . .
O5 Ag3 N8 N7 61.2(5) . .
C27 C26 N9 C30 -0.6(7) . .
C25 C26 N9 C30 177.9(4) . .
C27 C26 N9 Ag3 -174.7(4) . .
C25 C26 N9 Ag3 3.9(5) . .
C29 C30 N9 C26 0.6(8) . .
C29 C30 N9 Ag3 174.2(4) . .
O2 Ag3 N9 C26 -106.0(3) . .
N8 Ag3 N9 C26 -0.8(3) . .
O5 Ag3 N9 C26 125.7(3) . .
O2 Ag3 N9 C30 80.4(4) . .
N8 Ag3 N9 C30 -174.4(4) . .
O5 Ag3 N9 C30 -47.8(5) . .
O2 C31 O1 Ag1 -4.9(6) . .
C32 C31 O1 Ag1 176.1(3) . .
O3 Ag1 O1 C31 -173.4(3) 2_656 .
N3 Ag1 O1 C31 -51.3(4) . .
N2 Ag1 O1 C31 34.9(4) . .
Ag2 Ag1 O1 C31 6.1(4) . .
O1 C31 O2 Ag2 -1.4(6) . .
C32 C31 O2 Ag2 177.6(3) . .
O1 C31 O2 Ag3 -177.7(3) . .
C32 C31 O2 Ag3 1.3(6) . .
N5 Ag2 O2 C31 -148.3(3) . .
N6 Ag2 O2 C31 120.7(3) . .
N2 Ag2 O2 C31 -20.2(4) . .
Ag1 Ag2 O2 C31 4.3(3) . .
N5 Ag2 O2 Ag3 29.1(2) . .
N6 Ag2 O2 Ag3 -61.86(17) . .
N2 Ag2 O2 Ag3 157.28(10) . .
Ag1 Ag2 O2 Ag3 -178.21(12) . .
N9 Ag3 O2 C31 -123.7(4) . .
N8 Ag3 O2 C31 155.9(4) . .
O5 Ag3 O2 C31 16.9(5) . .
N9 Ag3 O2 Ag2 59.42(17) . .
N8 Ag3 O2 Ag2 -20.95(16) . .
O5 Ag3 O2 Ag2 -159.90(15) . .
O4 C34 O3 Ag1 4.1(5) . 2_656
C33 C34 O3 Ag1 178.2(3) . 2_656
O7 N10 O5 Ag3 -40.0(12) . .
O6 N10 O5 Ag3 175.3(6) . .
O7' N10 O5 Ag3 18.0(11) . .
N9 Ag3 O5 N10 17.7(6) . .
O2 Ag3 O5 N10 -116.5(5) . .
N8 Ag3 O5 N10 115.9(5) . .
O5 N10 O7 O7' 103.7(11) . .
O6 N10 O7 O7' -110.0(11) . .
O5 N10 O7' O7 -98.4(14) . .
O6 N10 O7' O7 104.0(14) . .
N2 N1 C4 C1 -57.6(5) . .
C7 N1 C4 C1 130.8(4) . .
C3 C1 C4 N1 121.3(4) 2_756 .
C2 C1 C4 N1 -62.5(5) . .
C23 N7 C6 C3 -132.5(4) . .
N8 N7 C6 C3 52.6(5) . .
C2 C3 C6 N7 78.0(4) . .
C1 C3 C6 N7 -104.1(4) 2_756 .
O2 C31 C32 C33 -165.2(4) . .
O1 C31 C32 C33 13.9(6) . .
C31 C32 C33 C34 -0.6(7) . .
O4 C34 C33 C32 -103.0(5) . .
O3 C34 C33 C32 82.4(6) . .
